data_4339936
loop_
_publ_author_name
'M\/lodzianowska, Anna'
'Latos-Grazy\'nski, Lechos\/law'
'Szterenberg, Ludmi\/la'
'Stepie\'n, Marcin'

_publ_section_title
;
 Single-boron complexes of N-confused and N-fused porphyrins.
;
_journal_issue 17
_journal_name_full 'Inorganic chemistry'
_journal_page_first 6950
_journal_page_last 6957
_journal_paper_doi 10.1021/ic700647v
_journal_volume 46
_journal_year 2007
_chemical_formula_moiety 'C54 H40 B N4, Cl, 2.52(C H2 Cl2) '
_chemical_formula_sum 'C56.53 H45.06 B Cl6.06 N4'
_chemical_formula_weight 1006.02
_chemical_name_systematic 'sigma-Phenyl N-fused porphyrin chloride'
_space_group_IT_number 14
_symmetry_cell_setting monoclinic
_symmetry_space_group_name_Hall '-P 2yn'
_symmetry_space_group_name_H-M 'P 1 21/n 1'
_atom_sites_solution_hydrogens geom
_atom_sites_solution_primary direct
_atom_sites_solution_secondary difmap
_audit_creation_method SHELXL-97
_cell_angle_alpha 90.00
_cell_angle_beta 100.11(4)
_cell_angle_gamma 90.00
_cell_formula_units_Z 4
_cell_length_a 17.776(6)
_cell_length_b 15.697(5)
_cell_length_c 17.961(6)
_cell_measurement_temperature 100(2)
_cell_volume 4934(3)
_computing_structure_refinement 'SHELXL-97 (Sheldrick, 1997)'
_computing_structure_solution 'SHELXS-97 (Sheldrick, 1990)'
_diffrn_ambient_temperature 100(2)
_diffrn_measured_fraction_theta_full 0.957
_diffrn_measured_fraction_theta_max 0.922
_diffrn_measurement_device_type 'Xcalibur PX kappa-geometry diffractometer with CCD Onyx camera'
_diffrn_measurement_method '\w and \f i.e. omega and phi scan'
_diffrn_radiation_monochromator graphite
_diffrn_radiation_source 'fine-focus sealed tube'
_diffrn_radiation_type CuK\a
_diffrn_radiation_wavelength 1.54180
_diffrn_reflns_av_R_equivalents 0.0396
_diffrn_reflns_av_sigmaI/netI 0.0466
_diffrn_reflns_limit_h_max 10
_diffrn_reflns_limit_h_min -21
_diffrn_reflns_limit_k_max 18
_diffrn_reflns_limit_k_min -18
_diffrn_reflns_limit_l_max 22
_diffrn_reflns_limit_l_min -19
_diffrn_reflns_number 44711
_diffrn_reflns_theta_full 70.00
_diffrn_reflns_theta_max 76.49
_diffrn_reflns_theta_min 3.23
_exptl_absorpt_coefficient_mu 3.540
_exptl_absorpt_correction_T_max 0.6968
_exptl_absorpt_correction_T_min 0.5683
_exptl_absorpt_correction_type numerical
_exptl_absorpt_process_details
;
Oxford Diffraction Poland, CCD Data Reduction GUI
;
_exptl_crystal_colour red
_exptl_crystal_density_diffrn 1.354
_exptl_crystal_density_method 'not measured'
_exptl_crystal_description block
_exptl_crystal_F_000 2081
_exptl_crystal_size_max 0.18
_exptl_crystal_size_mid 0.13
_exptl_crystal_size_min 0.11
_refine_diff_density_max 0.522
_refine_diff_density_min -1.331
_refine_diff_density_rms 0.075
_refine_ls_extinction_method none
_refine_ls_goodness_of_fit_ref 1.041
_refine_ls_hydrogen_treatment constr
_refine_ls_matrix_type full
_refine_ls_number_parameters 650
_refine_ls_number_reflns 9553
_refine_ls_number_restraints 5
_refine_ls_restrained_S_all 1.041
_refine_ls_R_factor_all 0.0871
_refine_ls_R_factor_gt 0.0625
_refine_ls_shift/su_max 0.000
_refine_ls_shift/su_mean 0.000
_refine_ls_structure_factor_coef Fsqd
_refine_ls_weighting_details 'calc w=1/[\s^2^(Fo^2^)+(0.1286P)^2^+0.4003P] where P=(Fo^2^+2Fc^2^)/3'
_refine_ls_weighting_scheme calc
_refine_ls_wR_factor_gt 0.1827
_refine_ls_wR_factor_ref 0.2002
_reflns_number_gt 6402
_reflns_number_total 9553
_reflns_threshold_expression >2sigma(I)
_cod_data_source_file ic700647v-file002.cif
_cod_data_source_block amladc2
_cod_original_sg_symbol_H-M P21/n
_cod_database_code 4339936

loop_
_symmetry_equiv_pos_as_xyz
'x, y, z'
'-x+1/2, y+1/2, -z+1/2'
'-x, -y, -z'
'x-1/2, -y-1/2, z-1/2'

loop_
_atom_site_label
_atom_site_type_symbol
_atom_site_fract_x
_atom_site_fract_y
_atom_site_fract_z
_atom_site_U_iso_or_equiv
_atom_site_adp_type
_atom_site_occupancy
_atom_site_symmetry_multiplicity
_atom_site_calc_flag
_atom_site_refinement_flags
_atom_site_disorder_assembly
_atom_site_disorder_group
B B 0.40781(18) 0.1699(2) 0.11120(19) 0.0254(7) Uani 1 1 d . . .
N21 N 0.57402(13) 0.09599(15) 0.08262(14) 0.0257(5) Uani 1 1 d . . .
N22 N 0.43636(13) 0.12604(16) 0.04338(13) 0.0243(5) Uani 1 1 d . . .
N23 N 0.31980(13) 0.16253(16) 0.08757(14) 0.0257(5) Uani 1 1 d . . .
N24 N 0.42711(13) 0.12548(16) 0.19042(14) 0.0257(5) Uani 1 1 d . . .
C1 C 0.60514(16) 0.08828(19) 0.15962(17) 0.0256(6) Uani 1 1 d . . .
C2 C 0.68481(16) 0.0731(2) 0.15927(18) 0.0295(6) Uani 1 1 d . . .
H2 H 0.7224 0.0659 0.2034 0.035 Uiso 1 1 calc R . .
C3 C 0.69939(17) 0.0705(2) 0.08676(18) 0.0295(6) Uani 1 1 d . . .
H3A H 0.7480 0.0620 0.0729 0.035 Uiso 1 1 calc R . .
C4 C 0.62956(16) 0.08252(19) 0.03597(17) 0.0267(6) Uani 1 1 d . . .
C5 C 0.59604(16) 0.08348(18) -0.04136(17) 0.0257(6) Uani 1 1 d . . .
C6 C 0.51669(16) 0.09971(18) -0.04161(16) 0.0238(6) Uani 1 1 d . . .
C7 C 0.44424(16) 0.11469(19) -0.08476(17) 0.0256(6) Uani 1 1 d . . .
H7 H 0.4311 0.1130 -0.1383 0.031 Uiso 1 1 calc R . .
C8 C 0.39456(16) 0.13273(18) -0.03361(16) 0.0247(6) Uani 1 1 d . . .
C9 C 0.50651(15) 0.10717(18) 0.03514(17) 0.0240(6) Uani 1 1 d . . .
C10 C 0.31772(16) 0.15626(19) -0.04721(17) 0.0258(6) Uani 1 1 d . . .
C11 C 0.28074(16) 0.16991(19) 0.01516(17) 0.0270(6) Uani 1 1 d . . .
C12 C 0.20276(16) 0.1887(2) 0.01875(18) 0.0292(6) Uani 1 1 d . . .
H12 H 0.1630 0.1984 -0.0231 0.035 Uiso 1 1 calc R . .
C13 C 0.19574(17) 0.1903(2) 0.09323(17) 0.0288(6) Uani 1 1 d . . .
H13 H 0.1504 0.2012 0.1128 0.035 Uiso 1 1 calc R . .
C14 C 0.26953(16) 0.17226(19) 0.13625(17) 0.0276(6) Uani 1 1 d . . .
C15 C 0.29624(17) 0.15796(19) 0.21382(17) 0.0284(6) Uani 1 1 d . . .
C16 C 0.37156(17) 0.1302(2) 0.23700(17) 0.0293(6) Uani 1 1 d . . .
C17 C 0.40386(18) 0.1018(2) 0.31109(18) 0.0336(7) Uani 1 1 d . . .
H17 H 0.3781 0.0968 0.3530 0.040 Uiso 1 1 calc R . .
C18 C 0.47766(18) 0.0835(2) 0.31065(18) 0.0329(7) Uani 1 1 d . . .
H18 H 0.5131 0.0632 0.3527 0.040 Uiso 1 1 calc R . .
C19 C 0.49459(17) 0.09959(19) 0.23607(17) 0.0268(6) Uani 1 1 d . . .
C20 C 0.57100(17) 0.08756(19) 0.22312(18) 0.0289(6) Uani 1 1 d . . .
C21 C 0.63390(17) 0.07792(19) -0.10645(17) 0.0279(6) Uani 1 1 d . . .
C22 C 0.59493(18) 0.1018(2) -0.17803(18) 0.0323(7) Uani 1 1 d . . .
H22 H 0.5424 0.1167 -0.1842 0.039 Uiso 1 1 calc R . .
C23 C 0.63162(19) 0.1039(2) -0.24015(19) 0.0346(7) Uani 1 1 d . . .
H23 H 0.6042 0.1207 -0.2882 0.041 Uiso 1 1 calc R . .
C24 C 0.70858(18) 0.0817(2) -0.23248(19) 0.0338(7) Uani 1 1 d . . .
C25 C 0.74698(18) 0.0566(2) -0.16226(19) 0.0347(7) Uani 1 1 d . . .
H25 H 0.7993 0.0407 -0.1566 0.042 Uiso 1 1 calc R . .
C26 C 0.71096(17) 0.0540(2) -0.09987(18) 0.0307(7) Uani 1 1 d . . .
H26 H 0.7385 0.0360 -0.0523 0.037 Uiso 1 1 calc R . .
C27 C 0.7479(2) 0.0862(2) -0.3009(2) 0.0435(9) Uani 1 1 d . . .
H27A H 0.7113 0.1057 -0.3449 0.065 Uiso 1 1 calc R . .
H27B H 0.7670 0.0296 -0.3112 0.065 Uiso 1 1 calc R . .
H27C H 0.7907 0.1263 -0.2908 0.065 Uiso 1 1 calc R . .
C28 C 0.27598(16) 0.16480(19) -0.12588(17) 0.0263(6) Uani 1 1 d . . .
C29 C 0.20640(16) 0.12266(19) -0.14936(17) 0.0271(6) Uani 1 1 d . . .
H29 H 0.1854 0.0884 -0.1145 0.033 Uiso 1 1 calc R . .
C30 C 0.16816(16) 0.1306(2) -0.22288(18) 0.0305(7) Uani 1 1 d . . .
H30 H 0.1213 0.1011 -0.2378 0.037 Uiso 1 1 calc R . .
C31 C 0.19656(17) 0.1808(2) -0.27583(18) 0.0299(7) Uani 1 1 d . . .
C32 C 0.26543(17) 0.2236(2) -0.25203(18) 0.0301(7) Uani 1 1 d . . .
H32 H 0.2857 0.2586 -0.2869 0.036 Uiso 1 1 calc R . .
C33 C 0.30502(16) 0.21595(19) -0.17825(17) 0.0269(6) Uani 1 1 d . . .
H33 H 0.3519 0.2455 -0.1633 0.032 Uiso 1 1 calc R . .
C34 C 0.15458(18) 0.1888(2) -0.35603(18) 0.0357(7) Uani 1 1 d . . .
H34A H 0.1828 0.2271 -0.3843 0.054 Uiso 1 1 calc R . .
H34B H 0.1034 0.2121 -0.3559 0.054 Uiso 1 1 calc R . .
H34C H 0.1502 0.1326 -0.3800 0.054 Uiso 1 1 calc R . .
C35 C 0.24414(17) 0.1662(2) 0.26956(18) 0.0307(7) Uani 1 1 d . . .
C36 C 0.26519(19) 0.2133(2) 0.33639(18) 0.0325(7) Uani 1 1 d . . .
H36 H 0.3138 0.2401 0.3467 0.039 Uiso 1 1 calc R . .
C37 C 0.21574(19) 0.2209(2) 0.38705(19) 0.0358(7) Uani 1 1 d . . .
H37 H 0.2306 0.2532 0.4319 0.043 Uiso 1 1 calc R . .
C38 C 0.14413(19) 0.1818(2) 0.37362(19) 0.0343(7) Uani 1 1 d . . .
C39 C 0.12361(18) 0.1348(2) 0.30767(19) 0.0335(7) Uani 1 1 d . . .
H39 H 0.0752 0.1075 0.2980 0.040 Uiso 1 1 calc R . .
C40 C 0.17231(17) 0.1269(2) 0.25558(19) 0.0314(7) Uani 1 1 d . . .
H40 H 0.1570 0.0949 0.2106 0.038 Uiso 1 1 calc R . .
C41 C 0.0892(2) 0.1904(2) 0.4288(2) 0.0409(8) Uani 1 1 d . . .
H41A H 0.1115 0.2279 0.4705 0.061 Uiso 1 1 calc R . .
H41B H 0.0796 0.1341 0.4488 0.061 Uiso 1 1 calc R . .
H41C H 0.0409 0.2148 0.4027 0.061 Uiso 1 1 calc R . .
C42 C 0.62640(17) 0.0653(2) 0.29437(17) 0.0290(6) Uani 1 1 d . . .
C43 C 0.6421(2) -0.0195(2) 0.31291(19) 0.0365(7) Uani 1 1 d . . .
H43 H 0.6200 -0.0632 0.2795 0.044 Uiso 1 1 calc R . .
C44 C 0.6898(2) -0.0408(2) 0.3798(2) 0.0390(8) Uani 1 1 d . . .
H44 H 0.6992 -0.0992 0.3921 0.047 Uiso 1 1 calc R . .
C45 C 0.72429(19) 0.0216(2) 0.42939(19) 0.0378(8) Uani 1 1 d . . .
C46 C 0.70955(19) 0.1061(2) 0.40959(19) 0.0364(7) Uani 1 1 d . . .
H46 H 0.7333 0.1498 0.4420 0.044 Uiso 1 1 calc R . .
C47 C 0.66094(18) 0.1280(2) 0.34355(18) 0.0322(7) Uani 1 1 d . . .
H47 H 0.6510 0.1863 0.3317 0.039 Uiso 1 1 calc R . .
C48 C 0.7754(2) -0.0024(3) 0.5029(2) 0.0520(10) Uani 1 1 d . . .
H48A H 0.8237 -0.0251 0.4923 0.078 Uiso 1 1 calc R . .
H48B H 0.7500 -0.0458 0.5289 0.078 Uiso 1 1 calc R . .
H48C H 0.7854 0.0481 0.5352 0.078 Uiso 1 1 calc R . .
C01 C 0.43455(15) 0.26878(19) 0.11637(17) 0.0255(6) Uani 1 1 d . . .
C02 C 0.44605(17) 0.3140(2) 0.05177(18) 0.0299(6) Uani 1 1 d . . .
H02 H 0.4411 0.2852 0.0046 0.036 Uiso 1 1 calc R . .
C03 C 0.46438(18) 0.3996(2) 0.05561(19) 0.0340(7) Uani 1 1 d . . .
H03 H 0.4711 0.4291 0.0110 0.041 Uiso 1 1 calc R . .
C04 C 0.47310(17) 0.4429(2) 0.12362(19) 0.0338(7) Uani 1 1 d . . .
H04 H 0.4866 0.5015 0.1259 0.041 Uiso 1 1 calc R . .
C05 C 0.46209(18) 0.4004(2) 0.18813(19) 0.0331(7) Uani 1 1 d . . .
H05 H 0.4670 0.4297 0.2350 0.040 Uiso 1 1 calc R . .
C06 C 0.44373(16) 0.3142(2) 0.18382(18) 0.0307(7) Uani 1 1 d . . .
H06 H 0.4372 0.2852 0.2287 0.037 Uiso 1 1 calc R . .
Cl1 Cl 0.12118(6) -0.01756(8) -0.03448(7) 0.0447(4) Uani 0.537(3) 1 d PD A 1
Cl2 Cl 0.05149(8) 0.02381(11) 0.11588(8) 0.0537(6) Uani 0.463(3) 1 d PD A 1
Cl1A Cl 0.12118(6) -0.01756(8) -0.03448(7) 0.0447(4) Uani 0.1056(15) 1 d PD B 2
Cl2A Cl 0.05149(8) 0.02381(11) 0.11588(8) 0.0537(6) Uani 0.1056(15) 1 d PD B 2
C4S C 0.0556(10) 0.0196(12) 0.0197(7) 0.080 Uiso 0.1056(15) 1 d PD B 2
H4S1 H 0.0474 0.0796 0.0033 0.064 Uiso 0.1056(15) 1 calc PR B 2
H4S2 H 0.0078 -0.0103 -0.0022 0.064 Uiso 0.1056(15) 1 calc PR B 2
Cl1B Cl 0.12118(6) -0.01756(8) -0.03448(7) 0.0447(4) Uani 0.1056(15) 1 d PD B 3
Cl2B Cl 0.05149(8) 0.02381(11) 0.11588(8) 0.0537(6) Uani 0.1056(15) 1 d P . 3
C5S C 0.0348(11) 0.0264(11) -0.079(3) 0.080 Uiso 0.1056(15) 1 d PD . 3
H5S1 H 0.0480 0.0595 -0.1221 0.064 Uiso 0.1056(15) 1 calc PR B 3
H5S2 H 0.0215 0.0690 -0.0431 0.064 Uiso 0.1056(15) 1 calc PR B 3
C1S C 0.4335(3) 0.3424(3) 0.6812(3) 0.0560(11) Uani 1 1 d . . .
H0A H 0.3926 0.3395 0.6361 0.067 Uiso 1 1 calc R . .
H0B H 0.4780 0.3715 0.6663 0.067 Uiso 1 1 calc R . .
Cl3 Cl 0.40087(6) 0.40225(7) 0.75235(7) 0.0595(3) Uani 1 1 d . . .
Cl4 Cl 0.45962(6) 0.23908(7) 0.71181(6) 0.0560(3) Uani 1 1 d . . .
Cl6 Cl 0.01334(8) 0.20591(12) 0.88618(10) 0.1017(6) Uani 1 1 d . . .
C2SB C -0.0220(4) 0.1713(3) 0.9648(3) 0.0841(17) Uani 0.495(7) 1 d P C 5
H2S3 H 0.0218 0.1666 1.0070 0.101 Uiso 0.495(7) 1 calc PR C 5
H2S4 H -0.0422 0.1130 0.9539 0.101 Uiso 0.495(7) 1 calc PR C 5
Cl5B Cl -0.1012(4) 0.2375(4) 1.0011(2) 0.143(3) Uani 0.495(7) 1 d P C 5
C2SA C -0.0220(4) 0.1713(3) 0.9648(3) 0.0841(17) Uani 0.505(7) 1 d P C 4
H2S1 H -0.0748 0.1494 0.9507 0.101 Uiso 0.505(7) 1 calc PR C 4
H2S2 H 0.0109 0.1265 0.9924 0.101 Uiso 0.505(7) 1 calc PR C 4
Cl5A Cl -0.0194(4) 0.2622(2) 1.0165(2) 0.116(2) Uani 0.505(7) 1 d P C 4
C3S C -0.0199(12) 0.4268(14) 1.0189(12) 0.088(6) Uiso 0.313(4) 1 d P D 6
H3S1 H -0.0429 0.3850 0.9802 0.106 Uiso 0.313(4) 1 calc PR D 6
H3S2 H -0.0430 0.4164 1.0644 0.106 Uiso 0.313(4) 1 calc PR D 6
Cl7 Cl -0.0478(5) 0.5246(4) 0.9861(3) 0.116(2) Uani 0.313(4) 1 d P . 6
Cl8 Cl 0.0745(3) 0.4032(7) 1.0422(4) 0.140(3) Uani 0.313(4) 1 d P . 6

loop_
_atom_site_aniso_label
_atom_site_aniso_U_11
_atom_site_aniso_U_22
_atom_site_aniso_U_33
_atom_site_aniso_U_23
_atom_site_aniso_U_13
_atom_site_aniso_U_12
B 0.0218(15) 0.0269(18) 0.0277(18) 0.0017(13) 0.0047(13) -0.0009(12)
N21 0.0209(11) 0.0242(13) 0.0310(14) -0.0005(10) 0.0016(10) 0.0008(9)
N22 0.0207(11) 0.0253(13) 0.0263(13) 0.0005(10) 0.0022(9) -0.0004(9)
N23 0.0218(11) 0.0244(13) 0.0301(14) 0.0037(10) 0.0027(10) -0.0021(9)
N24 0.0250(12) 0.0237(13) 0.0281(13) 0.0020(10) 0.0035(10) -0.0009(9)
C1 0.0235(14) 0.0239(16) 0.0279(15) 0.0004(12) 0.0004(11) 0.0024(10)
C2 0.0230(14) 0.0293(17) 0.0340(17) -0.0021(13) -0.0013(12) 0.0005(11)
C3 0.0224(14) 0.0291(17) 0.0355(17) -0.0004(13) 0.0013(12) 0.0009(11)
C4 0.0230(14) 0.0231(16) 0.0342(16) -0.0010(12) 0.0053(12) 0.0009(10)
C5 0.0238(14) 0.0209(15) 0.0315(16) -0.0007(12) 0.0026(12) 0.0007(10)
C6 0.0228(13) 0.0196(14) 0.0278(15) -0.0022(11) 0.0016(11) -0.0007(10)
C7 0.0242(14) 0.0246(16) 0.0270(15) -0.0003(12) 0.0018(11) 0.0008(11)
C8 0.0228(13) 0.0217(15) 0.0281(15) 0.0003(12) 0.0008(11) -0.0018(11)
C9 0.0223(13) 0.0173(14) 0.0309(16) 0.0012(11) 0.0004(11) -0.0017(10)
C10 0.0226(13) 0.0213(15) 0.0318(16) 0.0010(12) 0.0003(12) -0.0021(10)
C11 0.0241(14) 0.0251(16) 0.0313(16) 0.0009(12) 0.0034(12) -0.0025(11)
C12 0.0218(14) 0.0296(16) 0.0345(17) 0.0025(13) 0.0004(12) -0.0001(11)
C13 0.0237(14) 0.0308(17) 0.0327(16) 0.0022(13) 0.0073(12) 0.0007(11)
C14 0.0246(14) 0.0262(16) 0.0324(16) 0.0012(12) 0.0059(12) -0.0021(11)
C15 0.0279(15) 0.0253(16) 0.0326(17) 0.0015(12) 0.0068(12) -0.0025(11)
C16 0.0295(15) 0.0299(17) 0.0296(16) 0.0037(13) 0.0085(12) -0.0008(12)
C17 0.0334(16) 0.0367(19) 0.0319(17) 0.0052(14) 0.0088(13) -0.0018(13)
C18 0.0317(16) 0.0358(19) 0.0298(17) 0.0077(14) 0.0015(13) 0.0003(12)
C19 0.0271(14) 0.0240(15) 0.0289(16) 0.0003(12) 0.0034(12) -0.0030(11)
C20 0.0282(15) 0.0226(16) 0.0333(17) -0.0012(13) -0.0017(12) 0.0010(11)
C21 0.0283(15) 0.0211(15) 0.0334(16) -0.0031(12) 0.0032(12) 0.0004(11)
C22 0.0267(15) 0.0353(18) 0.0343(17) -0.0001(14) 0.0039(12) 0.0043(12)
C23 0.0344(17) 0.0381(19) 0.0311(17) 0.0026(14) 0.0055(13) 0.0052(13)
C24 0.0338(16) 0.0311(18) 0.0384(18) -0.0032(14) 0.0116(14) -0.0008(12)
C25 0.0277(15) 0.0323(18) 0.045(2) -0.0038(15) 0.0078(13) 0.0013(12)
C26 0.0256(14) 0.0321(18) 0.0340(17) -0.0048(13) 0.0039(12) 0.0024(12)
C27 0.042(2) 0.046(2) 0.047(2) 0.0007(17) 0.0193(16) 0.0070(15)
C28 0.0233(14) 0.0243(15) 0.0302(16) -0.0017(12) 0.0013(11) 0.0024(11)
C29 0.0243(14) 0.0251(16) 0.0309(16) 0.0008(12) 0.0017(11) -0.0002(11)
C30 0.0225(14) 0.0293(17) 0.0377(18) -0.0033(13) 0.0000(12) 0.0006(11)
C31 0.0251(14) 0.0300(17) 0.0332(17) -0.0024(13) 0.0013(12) 0.0032(11)
C32 0.0263(15) 0.0314(17) 0.0322(17) 0.0028(13) 0.0041(12) 0.0012(12)
C33 0.0215(13) 0.0281(16) 0.0310(16) -0.0004(12) 0.0040(11) 0.0009(11)
C34 0.0310(16) 0.039(2) 0.0343(18) -0.0020(14) -0.0020(13) 0.0013(13)
C35 0.0291(15) 0.0286(17) 0.0352(17) 0.0051(13) 0.0080(13) 0.0016(12)
C36 0.0349(16) 0.0300(17) 0.0330(17) 0.0025(13) 0.0073(13) 0.0011(12)
C37 0.0424(18) 0.0309(18) 0.0344(18) 0.0029(14) 0.0071(14) 0.0056(13)
C38 0.0373(17) 0.0299(18) 0.0372(18) 0.0082(14) 0.0114(14) 0.0070(13)
C39 0.0308(16) 0.0298(17) 0.0411(19) 0.0062(14) 0.0103(13) 0.0040(12)
C40 0.0299(15) 0.0301(17) 0.0356(17) 0.0041(13) 0.0095(13) -0.0009(12)
C41 0.046(2) 0.038(2) 0.044(2) 0.0034(16) 0.0204(16) 0.0091(15)
C42 0.0256(14) 0.0296(17) 0.0310(16) -0.0011(13) 0.0022(12) 0.0028(11)
C43 0.0421(18) 0.0272(18) 0.0364(18) -0.0013(14) -0.0031(14) 0.0042(13)
C44 0.0472(19) 0.0265(18) 0.0397(19) 0.0044(14) -0.0021(15) 0.0103(14)
C45 0.0351(17) 0.041(2) 0.0340(18) 0.0013(15) -0.0016(14) 0.0077(14)
C46 0.0366(17) 0.038(2) 0.0327(18) -0.0056(14) 0.0007(13) -0.0034(14)
C47 0.0338(16) 0.0277(17) 0.0339(17) 0.0002(13) 0.0026(13) 0.0004(12)
C48 0.056(2) 0.055(3) 0.039(2) 0.0024(18) -0.0087(17) 0.0142(18)
C01 0.0188(13) 0.0263(16) 0.0308(16) -0.0002(12) 0.0027(11) 0.0007(10)
C02 0.0318(15) 0.0282(17) 0.0294(16) -0.0009(13) 0.0046(12) -0.0028(12)
C03 0.0346(16) 0.0288(18) 0.0391(18) 0.0016(14) 0.0075(13) -0.0035(13)
C04 0.0286(15) 0.0250(17) 0.048(2) -0.0044(14) 0.0064(14) -0.0014(12)
C05 0.0302(16) 0.0305(18) 0.0390(18) -0.0082(14) 0.0074(13) -0.0030(12)
C06 0.0250(14) 0.0339(18) 0.0333(17) -0.0008(13) 0.0058(12) -0.0032(12)
Cl1 0.0316(6) 0.0561(8) 0.0471(8) -0.0010(5) 0.0088(5) -0.0029(5)
Cl2 0.0395(8) 0.0673(11) 0.0518(9) -0.0131(7) 0.0014(6) 0.0069(6)
Cl1A 0.0316(6) 0.0561(8) 0.0471(8) -0.0010(5) 0.0088(5) -0.0029(5)
Cl2A 0.0395(8) 0.0673(11) 0.0518(9) -0.0131(7) 0.0014(6) 0.0069(6)
Cl1B 0.0316(6) 0.0561(8) 0.0471(8) -0.0010(5) 0.0088(5) -0.0029(5)
Cl2B 0.0395(8) 0.0673(11) 0.0518(9) -0.0131(7) 0.0014(6) 0.0069(6)
C1S 0.057(2) 0.047(2) 0.059(3) 0.011(2) -0.003(2) -0.0091(18)
Cl3 0.0453(5) 0.0407(6) 0.0883(8) -0.0060(5) 0.0005(5) -0.0054(4)
Cl4 0.0508(5) 0.0498(6) 0.0711(7) 0.0159(5) 0.0205(5) 0.0109(4)
Cl6 0.0603(7) 0.1196(13) 0.1175(12) 0.0708(10) -0.0055(7) -0.0092(7)
C2SB 0.130(5) 0.054(3) 0.067(3) 0.006(3) 0.014(3) -0.010(3)
Cl5B 0.173(6) 0.180(5) 0.073(2) 0.023(2) 0.014(2) 0.114(5)
C2SA 0.130(5) 0.054(3) 0.067(3) 0.006(3) 0.014(3) -0.010(3)
Cl5A 0.209(7) 0.071(2) 0.082(2) -0.0175(16) 0.065(3) -0.011(2)
Cl7 0.174(6) 0.121(5) 0.053(3) -0.034(3) 0.022(3) 0.015(4)
Cl8 0.075(4) 0.246(10) 0.098(4) -0.021(5) 0.016(3) 0.036(5)

loop_
_atom_type_symbol
_atom_type_description
_atom_type_scat_dispersion_real
_atom_type_scat_dispersion_imag
_atom_type_scat_source
C C 0.0181 0.0091 'International Tables Vol C Tables 4.2.6.8 and 6.1.1.4'
H H 0.0000 0.0000 'International Tables Vol C Tables 4.2.6.8 and 6.1.1.4'
B B 0.0090 0.0039 'International Tables Vol C Tables 4.2.6.8 and 6.1.1.4'
N N 0.0311 0.0180 'International Tables Vol C Tables 4.2.6.8 and 6.1.1.4'
Cl Cl 0.3639 0.7018 'International Tables Vol C Tables 4.2.6.8 and 6.1.1.4'

loop_
_geom_angle_atom_site_label_1
_geom_angle_atom_site_label_2
_geom_angle_atom_site_label_3
_geom_angle
_geom_angle_site_symmetry_1
_geom_angle_site_symmetry_3
N23 B N22 101.8(2) . .
N23 B N24 105.4(2) . .
N22 B N24 117.6(2) . .
N23 B C01 111.0(2) . .
N22 B C01 109.6(2) . .
N24 B C01 111.0(2) . .
C9 N21 C1 141.6(3) . .
C9 N21 C4 106.2(2) . .
C1 N21 C4 112.0(2) . .
C9 N22 C8 104.2(2) . .
C9 N22 B 129.2(2) . .
C8 N22 B 121.9(2) . .
C14 N23 C11 108.7(2) . .
C14 N23 B 124.0(2) . .
C11 N23 B 125.0(2) . .
C19 N24 C16 106.8(2) . .
C19 N24 B 134.0(2) . .
C16 N24 B 116.9(2) . .
C20 C1 N21 131.3(3) . .
C20 C1 C2 125.3(3) . .
N21 C1 C2 103.2(2) . .
C3 C2 C1 111.1(3) . .
C3 C2 H2 124.5 . .
C1 C2 H2 124.5 . .
C2 C3 C4 108.5(3) . .
C2 C3 H3A 125.8 . .
C4 C3 H3A 125.8 . .
C5 C4 C3 143.6(3) . .
C5 C4 N21 111.2(2) . .
C3 C4 N21 105.1(3) . .
C4 C5 C6 104.5(2) . .
C4 C5 C21 128.1(3) . .
C6 C5 C21 127.2(3) . .
C7 C6 C9 105.1(2) . .
C7 C6 C5 147.2(3) . .
C9 C6 C5 107.7(2) . .
C6 C7 C8 107.1(3) . .
C6 C7 H7 126.5 . .
C8 C7 H7 126.5 . .
C10 C8 C7 130.2(3) . .
C10 C8 N22 120.5(3) . .
C7 C8 N22 109.3(2) . .
N22 C9 N21 135.3(3) . .
N22 C9 C6 114.3(3) . .
N21 C9 C6 110.4(2) . .
C8 C10 C11 118.7(3) . .
C8 C10 C28 120.1(3) . .
C11 C10 C28 121.2(3) . .
N23 C11 C10 120.8(3) . .
N23 C11 C12 108.0(3) . .
C10 C11 C12 131.1(3) . .
C13 C12 C11 107.7(3) . .
C13 C12 H12 126.1 . .
C11 C12 H12 126.1 . .
C12 C13 C14 107.0(3) . .
C12 C13 H13 126.5 . .
C14 C13 H13 126.5 . .
N23 C14 C15 118.1(3) . .
N23 C14 C13 108.5(3) . .
C15 C14 C13 133.2(3) . .
C16 C15 C14 118.8(3) . .
C16 C15 C35 120.3(3) . .
C14 C15 C35 120.8(3) . .
C15 C16 N24 125.1(3) . .
C15 C16 C17 125.6(3) . .
N24 C16 C17 109.3(3) . .
C18 C17 C16 107.1(3) . .
C18 C17 H17 126.4 . .
C16 C17 H17 126.4 . .
C17 C18 C19 109.3(3) . .
C17 C18 H18 125.4 . .
C19 C18 H18 125.4 . .
N24 C19 C20 133.5(3) . .
N24 C19 C18 107.4(3) . .
C20 C19 C18 119.1(3) . .
C1 C20 C19 134.4(3) . .
C1 C20 C42 112.6(3) . .
C19 C20 C42 112.9(3) . .
C22 C21 C26 117.8(3) . .
C22 C21 C5 120.0(3) . .
C26 C21 C5 122.1(3) . .
C23 C22 C21 121.2(3) . .
C23 C22 H22 119.4 . .
C21 C22 H22 119.4 . .
C22 C23 C24 120.4(3) . .
C22 C23 H23 119.8 . .
C24 C23 H23 119.8 . .
C25 C24 C23 118.7(3) . .
C25 C24 C27 121.9(3) . .
C23 C24 C27 119.4(3) . .
C24 C25 C26 121.5(3) . .
C24 C25 H25 119.3 . .
C26 C25 H25 119.3 . .
C25 C26 C21 120.4(3) . .
C25 C26 H26 119.8 . .
C21 C26 H26 119.8 . .
C24 C27 H27A 109.5 . .
C24 C27 H27B 109.5 . .
H27A C27 H27B 109.5 . .
C24 C27 H27C 109.5 . .
H27A C27 H27C 109.5 . .
H27B C27 H27C 109.5 . .
C29 C28 C33 118.6(3) . .
C29 C28 C10 120.8(3) . .
C33 C28 C10 120.6(3) . .
C30 C29 C28 120.4(3) . .
C30 C29 H29 119.8 . .
C28 C29 H29 119.8 . .
C29 C30 C31 121.8(3) . .
C29 C30 H30 119.1 . .
C31 C30 H30 119.1 . .
C32 C31 C30 117.7(3) . .
C32 C31 C34 120.9(3) . .
C30 C31 C34 121.4(3) . .
C33 C32 C31 121.3(3) . .
C33 C32 H32 119.3 . .
C31 C32 H32 119.3 . .
C32 C33 C28 120.2(3) . .
C32 C33 H33 119.9 . .
C28 C33 H33 119.9 . .
C31 C34 H34A 109.5 . .
C31 C34 H34B 109.5 . .
H34A C34 H34B 109.5 . .
C31 C34 H34C 109.5 . .
H34A C34 H34C 109.5 . .
H34B C34 H34C 109.5 . .
C40 C35 C36 118.9(3) . .
C40 C35 C15 119.9(3) . .
C36 C35 C15 121.2(3) . .
C37 C36 C35 120.3(3) . .
C37 C36 H36 119.8 . .
C35 C36 H36 119.8 . .
C36 C37 C38 121.1(3) . .
C36 C37 H37 119.4 . .
C38 C37 H37 119.4 . .
C39 C38 C37 118.4(3) . .
C39 C38 C41 120.2(3) . .
C37 C38 C41 121.4(3) . .
C40 C39 C38 121.4(3) . .
C40 C39 H39 119.3 . .
C38 C39 H39 119.3 . .
C39 C40 C35 119.8(3) . .
C39 C40 H40 120.1 . .
C35 C40 H40 120.1 . .
C38 C41 H41A 109.5 . .
C38 C41 H41B 109.5 . .
H41A C41 H41B 109.5 . .
C38 C41 H41C 109.5 . .
H41A C41 H41C 109.5 . .
H41B C41 H41C 109.5 . .
C43 C42 C47 118.6(3) . .
C43 C42 C20 119.9(3) . .
C47 C42 C20 121.5(3) . .
C44 C43 C42 120.4(3) . .
C44 C43 H43 119.8 . .
C42 C43 H43 119.8 . .
C43 C44 C45 121.2(3) . .
C43 C44 H44 119.4 . .
C45 C44 H44 119.4 . .
C46 C45 C44 117.9(3) . .
C46 C45 C48 121.3(3) . .
C44 C45 C48 120.8(3) . .
C47 C46 C45 121.3(3) . .
C47 C46 H46 119.3 . .
C45 C46 H46 119.3 . .
C46 C47 C42 120.5(3) . .
C46 C47 H47 119.7 . .
C42 C47 H47 119.7 . .
C45 C48 H48A 109.5 . .
C45 C48 H48B 109.5 . .
H48A C48 H48B 109.5 . .
C45 C48 H48C 109.5 . .
H48A C48 H48C 109.5 . .
H48B C48 H48C 109.5 . .
C06 C01 C02 116.7(3) . .
C06 C01 B 121.9(3) . .
C02 C01 B 121.3(3) . .
C03 C02 C01 121.2(3) . .
C03 C02 H02 119.4 . .
C01 C02 H02 119.4 . .
C02 C03 C04 120.7(3) . .
C02 C03 H03 119.6 . .
C04 C03 H03 119.6 . .
C05 C04 C03 119.6(3) . .
C05 C04 H04 120.2 . .
C03 C04 H04 120.2 . .
C04 C05 C06 119.3(3) . .
C04 C05 H05 120.3 . .
C06 C05 H05 120.3 . .
C01 C06 C05 122.5(3) . .
C01 C06 H06 118.7 . .
C05 C06 H06 118.7 . .
H4S1 C4S H4S2 105.2 . .
Cl2B C5S H5S1 104.9 3 .
Cl2B C5S H5S2 104.9 3 .
H5S1 C5S H5S2 105.8 . .
Cl4 C1S Cl3 111.6(2) . .
Cl4 C1S H0A 109.3 . .
Cl3 C1S H0A 109.3 . .
Cl4 C1S H0B 109.3 . .
Cl3 C1S H0B 109.3 . .
H0A C1S H0B 108.0 . .
Cl6 C2SB Cl5B 119.5(4) . .
Cl6 C2SB H2S3 107.5 . .
Cl5B C2SB H2S3 107.5 . .
Cl6 C2SB H2S4 107.5 . .
Cl5B C2SB H2S4 107.5 . .
H2S3 C2SB H2S4 107.0 . .
Cl7 C3S Cl8 120.1(15) . .
Cl7 C3S H3S1 107.3 . .
Cl8 C3S H3S1 107.3 . .
Cl7 C3S H3S2 107.3 . .
Cl8 C3S H3S2 107.3 . .
H3S1 C3S H3S2 106.9 . .
Cl8 Cl7 C3S 76.4(10) 3_567 3_567
Cl8 Cl7 C3S 175.1(11) 3_567 .
C3S Cl7 C3S 107.9(11) 3_567 .
Cl8 Cl7 Cl7 136.4(9) 3_567 3_567
C3S Cl7 Cl7 60.1(9) 3_567 3_567
C3S Cl7 Cl7 47.8(8) . 3_567
Cl7 Cl8 C3S 55.6(8) 3_567 .

loop_
_geom_bond_atom_site_label_1
_geom_bond_atom_site_label_2
_geom_bond_distance
_geom_bond_site_symmetry_2
B N23 1.552(4) .
B N22 1.559(4) .
B N24 1.567(4) .
B C01 1.622(4) .
N21 C9 1.356(4) .
N21 C1 1.402(4) .
N21 C4 1.418(4) .
N22 C9 1.315(4) .
N22 C8 1.454(4) .
N23 C14 1.364(4) .
N23 C11 1.367(4) .
N24 C19 1.390(4) .
N24 C16 1.404(4) .
C1 C20 1.383(4) .
C1 C2 1.437(4) .
C2 C3 1.372(4) .
C2 H2 0.9500 .
C3 C4 1.418(4) .
C3 H3A 0.9500 .
C4 C5 1.412(4) .
C5 C6 1.433(4) .
C5 C21 1.450(4) .
C6 C7 1.401(4) .
C6 C9 1.426(4) .
C7 C8 1.410(4) .
C7 H7 0.9500 .
C8 C10 1.395(4) .
C10 C11 1.411(4) .
C10 C28 1.482(4) .
C11 C12 1.430(4) .
C12 C13 1.365(4) .
C12 H12 0.9500 .
C13 C14 1.429(4) .
C13 H13 0.9500 .
C14 C15 1.409(4) .
C15 C16 1.400(4) .
C15 C35 1.484(4) .
C16 C17 1.425(4) .
C17 C18 1.344(5) .
C17 H17 0.9500 .
C18 C19 1.446(4) .
C18 H18 0.9500 .
C19 C20 1.430(4) .
C20 C42 1.513(4) .
C21 C22 1.400(4) .
C21 C26 1.405(4) .
C22 C23 1.388(4) .
C22 H22 0.9500 .
C23 C24 1.395(4) .
C23 H23 0.9500 .
C24 C25 1.382(5) .
C24 C27 1.519(4) .
C25 C26 1.385(4) .
C25 H25 0.9500 .
C26 H26 0.9500 .
C27 H27A 0.9800 .
C27 H27B 0.9800 .
C27 H27C 0.9800 .
C28 C29 1.401(4) .
C28 C33 1.402(4) .
C29 C30 1.381(4) .
C29 H29 0.9500 .
C30 C31 1.396(4) .
C30 H30 0.9500 .
C31 C32 1.396(4) .
C31 C34 1.507(4) .
C32 C33 1.392(4) .
C32 H32 0.9500 .
C33 H33 0.9500 .
C34 H34A 0.9800 .
C34 H34B 0.9800 .
C34 H34C 0.9800 .
C35 C40 1.401(4) .
C35 C36 1.404(5) .
C36 C37 1.377(4) .
C36 H36 0.9500 .
C37 C38 1.395(5) .
C37 H37 0.9500 .
C38 C39 1.389(5) .
C38 C41 1.515(4) .
C39 C40 1.387(4) .
C39 H39 0.9500 .
C40 H40 0.9500 .
C41 H41A 0.9800 .
C41 H41B 0.9800 .
C41 H41C 0.9800 .
C42 C43 1.388(5) .
C42 C47 1.392(5) .
C43 C44 1.385(5) .
C43 H43 0.9500 .
C44 C45 1.392(5) .
C44 H44 0.9500 .
C45 C46 1.385(5) .
C45 C48 1.514(5) .
C46 C47 1.383(5) .
C46 H46 0.9500 .
C47 H47 0.9500 .
C48 H48A 0.9800 .
C48 H48B 0.9800 .
C48 H48C 0.9800 .
C01 C06 1.390(4) .
C01 C02 1.406(4) .
C02 C03 1.382(5) .
C02 H02 0.9500 .
C03 C04 1.382(5) .
C03 H03 0.9500 .
C04 C05 1.380(5) .
C04 H04 0.9500 .
C05 C06 1.392(5) .
C05 H05 0.9500 .
C06 H06 0.9500 .
C4S H4S1 0.9900 .
C4S H4S2 0.9900 .
C5S Cl2B 1.747(10) 3
C5S H5S1 0.9900 .
C5S H5S2 0.9900 .
C1S Cl4 1.750(4) .
C1S Cl3 1.764(5) .
C1S H0A 0.9900 .
C1S H0B 0.9900 .
Cl6 C2SB 1.730(6) .
C2SB Cl5B 1.953(8) .
C2SB H2S3 0.9900 .
C2SB H2S4 0.9900 .
C3S Cl7 1.69(2) .
C3S Cl8 1.70(2) .
C3S H3S1 0.9900 .
C3S H3S2 0.9900 .
Cl7 Cl8 1.298(10) 3_567
Cl7 C3S 1.44(2) 3_567
Cl7 Cl7 1.852(16) 3_567
Cl8 Cl7 1.298(10) 3_567

loop_
_geom_torsion_atom_site_label_1
_geom_torsion_atom_site_label_2
_geom_torsion_atom_site_label_3
_geom_torsion_atom_site_label_4
_geom_torsion
_geom_torsion_site_symmetry_4
N23 B N22 C9 -173.6(3) .
N24 B N22 C9 -59.2(4) .
C01 B N22 C9 68.8(4) .
N23 B N22 C8 34.4(3) .
N24 B N22 C8 148.9(2) .
C01 B N22 C8 -83.1(3) .
N22 B N23 C14 162.8(3) .
N24 B N23 C14 39.6(4) .
C01 B N23 C14 -80.7(3) .
N22 B N23 C11 -36.8(4) .
N24 B N23 C11 -160.1(3) .
C01 B N23 C11 79.7(3) .
N23 B N24 C19 168.6(3) .
N22 B N24 C19 56.1(4) .
C01 B N24 C19 -71.2(4) .
N23 B N24 C16 -31.4(3) .
N22 B N24 C16 -143.9(3) .
C01 B N24 C16 88.8(3) .
C9 N21 C1 C20 2.0(6) .
C4 N21 C1 C20 -172.4(3) .
C9 N21 C1 C2 177.1(4) .
C4 N21 C1 C2 2.7(3) .
C20 C1 C2 C3 174.4(3) .
N21 C1 C2 C3 -1.1(3) .
C1 C2 C3 C4 -0.9(4) .
C2 C3 C4 C5 -175.0(4) .
C2 C3 C4 N21 2.4(3) .
C9 N21 C4 C5 -1.3(3) .
C1 N21 C4 C5 175.1(2) .
C9 N21 C4 C3 -179.6(2) .
C1 N21 C4 C3 -3.3(3) .
C3 C4 C5 C6 178.3(4) .
N21 C4 C5 C6 1.0(3) .
C3 C4 C5 C21 -7.2(7) .
N21 C4 C5 C21 175.4(3) .
C4 C5 C6 C7 176.0(4) .
C21 C5 C6 C7 1.5(7) .
C4 C5 C6 C9 -0.3(3) .
C21 C5 C6 C9 -174.8(3) .
C9 C6 C7 C8 1.7(3) .
C5 C6 C7 C8 -174.7(4) .
C6 C7 C8 C10 176.3(3) .
C6 C7 C8 N22 -2.0(3) .
C9 N22 C8 C10 -177.0(3) .
B N22 C8 C10 -19.1(4) .
C9 N22 C8 C7 1.4(3) .
B N22 C8 C7 159.3(3) .
C8 N22 C9 N21 176.4(3) .
B N22 C9 N21 20.8(5) .
C8 N22 C9 C6 -0.3(3) .
B N22 C9 C6 -156.0(3) .
C1 N21 C9 N22 9.6(6) .
C4 N21 C9 N22 -175.8(3) .
C1 N21 C9 C6 -173.6(3) .
C4 N21 C9 C6 1.1(3) .
C7 C6 C9 N22 -0.8(3) .
C5 C6 C9 N22 177.1(2) .
C7 C6 C9 N21 -178.4(2) .
C5 C6 C9 N21 -0.5(3) .
C7 C8 C10 C11 179.4(3) .
N22 C8 C10 C11 -2.6(4) .
C7 C8 C10 C28 0.6(5) .
N22 C8 C10 C28 178.6(3) .
C14 N23 C11 C10 -175.3(3) .
B N23 C11 C10 21.8(4) .
C14 N23 C11 C12 2.5(3) .
B N23 C11 C12 -160.4(3) .
C8 C10 C11 N23 1.7(4) .
C28 C10 C11 N23 -179.5(3) .
C8 C10 C11 C12 -175.4(3) .
C28 C10 C11 C12 3.3(5) .
N23 C11 C12 C13 -1.5(4) .
C10 C11 C12 C13 176.0(3) .
C11 C12 C13 C14 -0.1(4) .
C11 N23 C14 C15 173.4(3) .
B N23 C14 C15 -23.6(4) .
C11 N23 C14 C13 -2.6(3) .
B N23 C14 C13 160.5(3) .
C12 C13 C14 N23 1.6(3) .
C12 C13 C14 C15 -173.4(3) .
N23 C14 C15 C16 -3.3(4) .
C13 C14 C15 C16 171.3(3) .
N23 C14 C15 C35 -179.0(3) .
C13 C14 C15 C35 -4.4(5) .
C14 C15 C16 N24 8.7(5) .
C35 C15 C16 N24 -175.5(3) .
C14 C15 C16 C17 -170.9(3) .
C35 C15 C16 C17 4.9(5) .
C19 N24 C16 C15 176.7(3) .
B N24 C16 C15 11.6(4) .
C19 N24 C16 C17 -3.6(3) .
B N24 C16 C17 -168.7(3) .
C15 C16 C17 C18 -178.1(3) .
N24 C16 C17 C18 2.3(4) .
C16 C17 C18 C19 -0.1(4) .
C16 N24 C19 C20 -176.2(3) .
B N24 C19 C20 -14.8(6) .
C16 N24 C19 C18 3.5(3) .
B N24 C19 C18 164.9(3) .
C17 C18 C19 N24 -2.2(4) .
C17 C18 C19 C20 177.6(3) .
N21 C1 C20 C19 -4.9(6) .
C2 C1 C20 C19 -179.1(3) .
N21 C1 C20 C42 171.9(3) .
C2 C1 C20 C42 -2.3(4) .
N24 C19 C20 C1 -8.1(6) .
C18 C19 C20 C1 172.2(3) .
N24 C19 C20 C42 175.1(3) .
C18 C19 C20 C42 -4.6(4) .
C4 C5 C21 C22 -163.4(3) .
C6 C5 C21 C22 9.9(5) .
C4 C5 C21 C26 12.6(5) .
C6 C5 C21 C26 -174.1(3) .
C26 C21 C22 C23 -1.7(5) .
C5 C21 C22 C23 174.5(3) .
C21 C22 C23 C24 0.4(5) .
C22 C23 C24 C25 0.8(5) .
C22 C23 C24 C27 -178.8(3) .
C23 C24 C25 C26 -0.7(5) .
C27 C24 C25 C26 178.9(3) .
C24 C25 C26 C21 -0.6(5) .
C22 C21 C26 C25 1.7(5) .
C5 C21 C26 C25 -174.4(3) .
C8 C10 C28 C29 127.9(3) .
C11 C10 C28 C29 -50.8(4) .
C8 C10 C28 C33 -52.7(4) .
C11 C10 C28 C33 128.6(3) .
C33 C28 C29 C30 1.0(4) .
C10 C28 C29 C30 -179.6(3) .
C28 C29 C30 C31 -0.6(5) .
C29 C30 C31 C32 -0.2(5) .
C29 C30 C31 C34 179.8(3) .
C30 C31 C32 C33 0.6(5) .
C34 C31 C32 C33 -179.4(3) .
C31 C32 C33 C28 -0.2(5) .
C29 C28 C33 C32 -0.6(4) .
C10 C28 C33 C32 180.0(3) .
C16 C15 C35 C40 -127.8(3) .
C14 C15 C35 C40 47.8(4) .
C16 C15 C35 C36 52.6(4) .
C14 C15 C35 C36 -131.8(3) .
C40 C35 C36 C37 -0.2(5) .
C15 C35 C36 C37 179.3(3) .
C35 C36 C37 C38 0.3(5) .
C36 C37 C38 C39 0.0(5) .
C36 C37 C38 C41 -179.5(3) .
C37 C38 C39 C40 -0.5(5) .
C41 C38 C39 C40 179.1(3) .
C38 C39 C40 C35 0.6(5) .
C36 C35 C40 C39 -0.3(5) .
C15 C35 C40 C39 -179.8(3) .
C1 C20 C42 C43 -83.9(4) .
C19 C20 C42 C43 93.6(4) .
C1 C20 C42 C47 97.9(3) .
C19 C20 C42 C47 -84.6(4) .
C47 C42 C43 C44 1.4(5) .
C20 C42 C43 C44 -176.8(3) .
C42 C43 C44 C45 -1.2(6) .
C43 C44 C45 C46 -0.2(5) .
C43 C44 C45 C48 179.0(4) .
C44 C45 C46 C47 1.3(5) .
C48 C45 C46 C47 -177.9(3) .
C45 C46 C47 C42 -1.1(5) .
C43 C42 C47 C46 -0.3(5) .
C20 C42 C47 C46 177.9(3) .
N23 B C01 C06 93.3(3) .
N22 B C01 C06 -155.1(3) .
N24 B C01 C06 -23.5(4) .
N23 B C01 C02 -83.6(3) .
N22 B C01 C02 28.0(4) .
N24 B C01 C02 159.6(3) .
C06 C01 C02 C03 -1.0(4) .
B C01 C02 C03 176.1(3) .
C01 C02 C03 C04 1.0(5) .
C02 C03 C04 C05 -1.1(5) .
C03 C04 C05 C06 1.2(5) .
C02 C01 C06 C05 1.1(4) .
B C01 C06 C05 -176.0(3) .
C04 C05 C06 C01 -1.2(5) .
Cl8 C3S Cl7 Cl8 152(10) 3_567
Cl8 C3S Cl7 C3S 2.2(7) 3_567
Cl8 C3S Cl7 Cl7 2.2(7) 3_567
Cl7 C3S Cl8 Cl7 -2.8(9) 3_567
